data_7035373
loop_
_publ_author_name
'Consiglio, Giuseppe'
'Oliveri, Ivan Pietro'
'Punzo, Francesco'
'Thompson, Amber L.'
'Di Bella, Santo'
'Failla, Salvatore'

_publ_section_title
;
 Structure and aggregation properties of a Schiff-base zinc(ii) complex
 derived from cis-1,2-diaminocyclohexane.
;
_journal_issue 29
_journal_name_full 'Dalton transactions (Cambridge, England : 2003)'
_journal_page_first 13040
_journal_page_last 13048
_journal_paper_doi 10.1039/c5dt01148e
_journal_volume 44
_journal_year 2015
_chemical_formula_moiety 'C44 H48 N4 O8 Zn2, C4 H10 O, 0.8338(C H Cl3)'
_chemical_formula_sum 'C48.83 H58.83 Cl2.5 N4 O9 Zn2'
_chemical_formula_weight 1065.28
_chemical_melting_point ?
_chemical_name_systematic '[N,N-Bis(4-methoxy-2-hydroxybenzylidene)-cis-1,2-cyclohexanediaminato]Zinc(II)'
_space_group_IT_number 15
_symmetry_cell_setting monoclinic
_symmetry_space_group_name_Hall '-C 2yc'
_symmetry_space_group_name_H-M 'C 1 2/c 1'
_atom_sites_solution_hydrogens difmap
_atom_sites_solution_primary other
_audit_creation_date 2015-01-17
_audit_creation_method CRYSTALS_ver_14.61
_audit_update_record
;
2015-03-19 deposited with the CCDC.
2015-06-08 downloaded from the CCDC.
;
_cell_angle_alpha 90
_cell_angle_beta 113.4603(9)
_cell_angle_gamma 90
_cell_formula_units_Z 4
_cell_length_a 14.1326(1)
_cell_length_b 21.8193(1)
_cell_length_c 17.6167(1)
_cell_measurement_reflns_used 34545
_cell_measurement_temperature 150
_cell_measurement_theta_max 76
_cell_measurement_theta_min 3
_cell_volume 4983.29(6)
_computing_cell_refinement 'CrysAlisPro, (Agilent, 2011)'
_computing_data_collection 'SuperNova, (Oxford Diffraction, 2010)'
_computing_data_reduction 'CrysAlisPro, (Agilent, 2011)'
_computing_molecular_graphics 'CAMERON (Watkin et al., 1996)'
_computing_publication_material 'CRYSTALS (Betteridge et al., 2003)'
_computing_structure_refinement 'CRYSTALS (Betteridge et al., 2003)'
_computing_structure_solution 'Superflip (Palatinus & Chapuis, 2007)'
_diffrn_ambient_temperature 150
_diffrn_measured_fraction_theta_full 0.996
_diffrn_measured_fraction_theta_max 0.996
_diffrn_measurement_device Area
_diffrn_measurement_device_type 'Oxford Diffraction SuperNova'
_diffrn_measurement_method \w
_diffrn_radiation_monochromator graphite
_diffrn_radiation_type 'Cu K\a'
_diffrn_radiation_wavelength 1.54180
_diffrn_reflns_av_R_equivalents 0.029
_diffrn_reflns_limit_h_max 17
_diffrn_reflns_limit_h_min -17
_diffrn_reflns_limit_k_max 27
_diffrn_reflns_limit_k_min -22
_diffrn_reflns_limit_l_max 22
_diffrn_reflns_limit_l_min -22
_diffrn_reflns_number 60006
_diffrn_reflns_theta_full 76.114
_diffrn_reflns_theta_max 76.114
_diffrn_reflns_theta_min 3.966
_diffrn_standards_number 0
_exptl_absorpt_coefficient_mu 2.893
_exptl_absorpt_correction_T_max 0.59
_exptl_absorpt_correction_T_min 0.43
_exptl_absorpt_correction_type multi-scan
_exptl_absorpt_process_details 'CrysAlisPro, (Agilent, 2011)'
_exptl_crystal_colour clear_pale_colourless
_exptl_crystal_density_diffrn 1.420
_exptl_crystal_density_meas ?
_exptl_crystal_density_method 'not measured'
_exptl_crystal_description block
_exptl_crystal_F_000 2217.393
_exptl_crystal_size_max 0.25
_exptl_crystal_size_mid 0.20
_exptl_crystal_size_min 0.18
_refine_diff_density_max 0.64
_refine_diff_density_min -0.45
_refine_ls_extinction_method None
_refine_ls_goodness_of_fit_ref 1.0019
_refine_ls_hydrogen_treatment constr
_refine_ls_matrix_type full
_refine_ls_number_parameters 338
_refine_ls_number_reflns 5189
_refine_ls_number_restraints 151
_refine_ls_R_factor_all 0.0363
_refine_ls_R_factor_gt 0.0348
_refine_ls_shift/su_max 0.0016142
_refine_ls_shift/su_mean 0.0000776
_refine_ls_structure_factor_coef Fsqd
_refine_ls_weighting_details
;
 Method= Modified Sheldrick 
 w=1/[\s^2^(F^2^) + ( 0.04P)^2^ + 9.00P] 
 ,where P=(max(Fo^2^,0) + 2Fc^2^)/3 
;
_refine_ls_weighting_scheme calc
_refine_ls_wR_factor_all 0.0910
_refine_ls_wR_factor_gt 0.0900
_refine_ls_wR_factor_ref 0.0910
_reflns_limit_h_max 16
_reflns_limit_h_min -17
_reflns_limit_k_max 27
_reflns_limit_k_min 0
_reflns_limit_l_max 22
_reflns_limit_l_min 0
_reflns_number_gt 4898
_reflns_number_total 5209
_reflns_threshold_expression I>2.0\s(I)
_oxford_diffrn_Wilson_B_factor 2.30
_oxford_diffrn_Wilson_scale 0.25
_oxford_refine_ls_r_factor_ref 0.0363
_oxford_refine_ls_scale 1.952(11)
_oxford_reflns_number_all 5189
_oxford_reflns_threshold_expression_ref I>-3.0\s(I)
_oxford_structure_analysis_title 011alt14
_cod_data_source_file c5dt01148e2.cif
_cod_data_source_block I
_cod_depositor_comments
;
The following automatic conversions were performed:

'_chemical_melting_point' value 'not measured' was changed to '?' -
the value is undefined or not given.

'_atom_sites_solution_primary' value 'Other' changed to 'other'
according to
/usr/data/users/saulius/crontab/automatic-downloads/rss-feeds/RSC/lib/dictionaries/cif_core.dic
dictionary named 'cif_core.dic' version 2.4.2 from 2011-04-26.

'_exptl_crystal_density_meas' value 'not measured' was changed to '?'
- the value is perceived as not measured.

Automatic conversion script
Id: cif_fix_values 3271 2015-04-21 07:52:19Z andrius 

 Adding full bibliography for 7035373.cif.
;
_cod_original_cell_volume 4983.29(3)
_cod_original_sg_symbol_H-M 'C 2/c '
_cod_original_formula_sum 'C48.83 H58.83 Cl2.50 N4 O9 Zn2'
_cod_database_code 7035373

loop_
_symmetry_equiv_pos_as_xyz
x,y,z
-x,-y,-z
x+1/2,y+1/2,z
-x+1/2,-y+1/2,-z
x,-y,z+1/2
-x,y,-z+1/2
x+1/2,-y+1/2,z+1/2
-x+1/2,y+1/2,-z+1/2

loop_
_atom_site_label
_atom_site_type_symbol
_atom_site_fract_x
_atom_site_fract_y
_atom_site_fract_z
_atom_site_U_iso_or_equiv
_atom_site_occupancy
_atom_site_adp_type
_atom_site_refinement_flags_posn
_atom_site_refinement_flags_occupancy
_atom_site_disorder_assembly
_atom_site_disorder_group
Zn1 Zn 0.604823(17) 0.501562(10) 0.328974(14) 0.0222 1.0000 Uani . . . .
O2 O 0.45098(10) 0.49389(6) 0.29711(8) 0.0245 1.0000 Uani . . . .
C3 C 0.40011(14) 0.50292(8) 0.34524(11) 0.0243 1.0000 Uani . . . .
C4 C 0.31046(14) 0.46855(9) 0.33024(11) 0.0291 1.0000 Uani . . . .
C5 C 0.25426(15) 0.47708(10) 0.37827(12) 0.0330 1.0000 Uani . . . .
C6 C 0.28523(16) 0.52054(10) 0.44230(12) 0.0351 1.0000 Uani . . . .
C7 C 0.37389(16) 0.55318(9) 0.45826(12) 0.0318 1.0000 Uani . . . .
C8 C 0.43388(14) 0.54565(8) 0.41124(11) 0.0258 1.0000 Uani . . . .
C9 C 0.52701(15) 0.58137(8) 0.43385(11) 0.0280 1.0000 Uani . . . .
N10 N 0.59194(12) 0.57855(7) 0.39956(9) 0.0266 1.0000 Uani . . . .
C11 C 0.68715(16) 0.61587(9) 0.43325(12) 0.0333 1.0000 Uani . . . .
C12 C 0.74180(15) 0.60787(9) 0.37355(13) 0.0341 1.0000 Uani . . . .
N13 N 0.74657(12) 0.54180(7) 0.36205(10) 0.0312 1.0000 Uani . . . .
C14 C 0.83296(15) 0.51324(10) 0.39033(13) 0.0353 1.0000 Uani . . . .
C15 C 0.84491(15) 0.44790(10) 0.39550(12) 0.0346 1.0000 Uani . . . .
C16 C 0.94518(17) 0.42372(13) 0.41606(13) 0.0459 1.0000 Uani . . . .
C17 C 0.96593(19) 0.36258(13) 0.42441(14) 0.0520 1.0000 Uani . . . .
C18 C 0.8847(2) 0.32157(12) 0.41334(13) 0.0486 1.0000 Uani . . . .
C19 C 0.78604(19) 0.34269(10) 0.39568(12) 0.0397 1.0000 Uani . . . .
C20 C 0.76285(15) 0.40617(9) 0.38622(11) 0.0311 1.0000 Uani . . . .
O21 O 0.66821(10) 0.42227(6) 0.37074(8) 0.0300 1.0000 Uani . . . .
O22 O 0.16778(11) 0.44432(8) 0.36857(9) 0.0444 1.0000 Uani . . . .
C23 C 0.1410(2) 0.39455(15) 0.31054(17) 0.0615 1.0000 Uani . . . .
C24 C 0.6699(2) 0.68385(10) 0.44454(15) 0.0443 1.0000 Uani . . . .
C25 C 0.6139(2) 0.71666(10) 0.36276(17) 0.0480 1.0000 Uani . . . .
C26 C 0.6698(2) 0.70838(10) 0.30558(17) 0.0478 1.0000 Uani . . . .
C27 C 0.68275(18) 0.64019(9) 0.29156(14) 0.0384 1.0000 Uani . . . .
O28 O 0.91050(18) 0.26089(10) 0.42087(13) 0.0696 1.0000 Uani . . . .
C29 C 0.8289(4) 0.21796(14) 0.4091(3) 0.0891 1.0000 Uani . . . .
C51 C 0.5710(7) 0.2990(3) 0.1557(5) 0.0880 0.5000 Uani D . 1 -1
C52 C 0.5243(6) 0.3267(2) 0.2074(4) 0.0746 0.5000 Uani D . 1 -1
O53 O 0.5135(7) 0.28041(14) 0.2614(5) 0.0684 0.5000 Uani D . 1 -1
C54 C 0.4668(6) 0.3074(2) 0.3128(4) 0.0746 0.5000 Uani D . 1 -1
C55 C 0.4694(7) 0.2627(4) 0.3747(5) 0.1058 0.5000 Uani D . 1 -1
C61 C 0.9925(2) 0.36389(8) 0.7231(2) 0.0531 0.4168(18) Uani D P 2 -1
Cl62 Cl 0.96884(18) 0.37003(9) 0.61784(10) 0.0759 0.4168(18) Uani D P 2 -1
Cl63 Cl 0.8905(4) 0.3947(3) 0.7409(3) 0.0832 0.4168(18) Uani D P 2 -1
Cl64 Cl 1.1059(3) 0.4023(2) 0.7824(2) 0.0828 0.4168(18) Uani D P 2 -1
H41 H 0.2892 0.4409 0.2874 0.0345 1.0000 Uiso R . . .
H61 H 0.2460 0.5261 0.4736 0.0415 1.0000 Uiso R . . .
H71 H 0.3971 0.5815 0.5030 0.0380 1.0000 Uiso R . . .
H91 H 0.5395 0.6094 0.4791 0.0340 1.0000 Uiso R . . .
H111 H 0.7327 0.5982 0.4868 0.0396 1.0000 Uiso R . . .
H121 H 0.8111 0.6249 0.3986 0.0408 1.0000 Uiso R . . .
H141 H 0.8941 0.5364 0.4104 0.0413 1.0000 Uiso R . . .
H161 H 0.9983 0.4506 0.4242 0.0553 1.0000 Uiso R . . .
H171 H 1.0324 0.3485 0.4370 0.0617 1.0000 Uiso R . . .
H191 H 0.7326 0.3159 0.3889 0.0478 1.0000 Uiso R . . .
H232 H 0.0799 0.3749 0.3120 0.0913 1.0000 Uiso R . . .
H233 H 0.1232 0.4118 0.2558 0.0907 1.0000 Uiso R . . .
H231 H 0.1992 0.3656 0.3243 0.0922 1.0000 Uiso R . . .
H242 H 0.7374 0.7017 0.4711 0.0529 1.0000 Uiso R . . .
H241 H 0.6319 0.6893 0.4801 0.0528 1.0000 Uiso R . . .
H252 H 0.6093 0.7602 0.3731 0.0573 1.0000 Uiso R . . .
H251 H 0.5441 0.7001 0.3349 0.0573 1.0000 Uiso R . . .
H261 H 0.7361 0.7274 0.3286 0.0574 1.0000 Uiso R . . .
H262 H 0.6315 0.7276 0.2524 0.0562 1.0000 Uiso R . . .
H271 H 0.7192 0.6343 0.2562 0.0460 1.0000 Uiso R . . .
H272 H 0.6149 0.6208 0.2631 0.0449 1.0000 Uiso R . . .
H291 H 0.8551 0.1772 0.4100 0.1334 1.0000 Uiso R . . .
H293 H 0.8063 0.2221 0.4539 0.1330 1.0000 Uiso R . . .
H292 H 0.7711 0.2259 0.3565 0.1337 1.0000 Uiso R . . .
H512 H 0.5980 0.3309 0.1324 0.1319 0.5000 Uiso R . 1 -1
H511 H 0.6242 0.2711 0.1888 0.1323 0.5000 Uiso R . 1 -1
H513 H 0.5158 0.2793 0.1121 0.1324 0.5000 Uiso R . 1 -1
H521 H 0.5672 0.3611 0.2391 0.0891 0.5000 Uiso R . 1 -1
H522 H 0.4549 0.3424 0.1715 0.0900 0.5000 Uiso R . 1 -1
H541 H 0.5033 0.3439 0.3430 0.0900 0.5000 Uiso R . 1 -1
H542 H 0.3937 0.3181 0.2782 0.0885 0.5000 Uiso R . 1 -1
H552 H 0.4285 0.2776 0.4049 0.1589 0.5000 Uiso R . 1 -1
H553 H 0.5404 0.2586 0.4112 0.1592 0.5000 Uiso R . 1 -1
H551 H 0.4464 0.2237 0.3499 0.1588 0.5000 Uiso R . 1 -1
H611 H 1.0001 0.3209 0.7391 0.0643 0.4168(18) Uiso R P 2 -1

loop_
_atom_site_aniso_label
_atom_site_aniso_U_11
_atom_site_aniso_U_22
_atom_site_aniso_U_33
_atom_site_aniso_U_23
_atom_site_aniso_U_13
_atom_site_aniso_U_12
Zn1 0.02263(14) 0.01888(13) 0.02290(14) -0.00278(8) 0.00676(10) 0.00043(8)
O2 0.0230(6) 0.0284(6) 0.0215(6) -0.0021(5) 0.0081(5) 0.0014(5)
C3 0.0253(8) 0.0246(8) 0.0221(8) 0.0054(6) 0.0085(7) 0.0071(6)
C4 0.0261(9) 0.0353(10) 0.0238(8) 0.0020(7) 0.0079(7) 0.0019(7)
C5 0.0260(9) 0.0437(11) 0.0283(9) 0.0100(8) 0.0096(7) 0.0049(8)
C6 0.0373(10) 0.0419(11) 0.0321(10) 0.0079(8) 0.0201(8) 0.0122(9)
C7 0.0425(11) 0.0278(9) 0.0279(9) 0.0043(7) 0.0169(8) 0.0116(8)
C8 0.0320(9) 0.0215(8) 0.0242(8) 0.0044(6) 0.0114(7) 0.0083(7)
C9 0.0391(10) 0.0197(8) 0.0243(8) -0.0016(6) 0.0117(7) 0.0051(7)
N10 0.0331(8) 0.0185(7) 0.0267(7) -0.0033(6) 0.0104(6) -0.0016(6)
C11 0.0379(10) 0.0254(9) 0.0327(10) -0.0094(7) 0.0100(8) -0.0073(8)
C12 0.0303(9) 0.0280(9) 0.0417(11) -0.0094(8) 0.0118(8) -0.0088(7)
N13 0.0263(8) 0.0285(8) 0.0350(8) -0.0081(6) 0.0083(7) -0.0034(6)
C14 0.0258(9) 0.0436(11) 0.0317(10) -0.0119(8) 0.0065(8) -0.0040(8)
C15 0.0293(9) 0.0435(11) 0.0247(9) -0.0066(8) 0.0040(7) 0.0086(8)
C16 0.0313(10) 0.0676(16) 0.0302(10) -0.0099(10) 0.0032(8) 0.0140(10)
C17 0.0452(13) 0.0741(17) 0.0318(11) 0.0011(11) 0.0102(9) 0.0340(13)
C18 0.0674(16) 0.0508(14) 0.0313(10) 0.0100(9) 0.0236(11) 0.0354(12)
C19 0.0549(13) 0.0368(11) 0.0306(10) 0.0058(8) 0.0204(9) 0.0192(10)
C20 0.0366(10) 0.0342(10) 0.0195(8) -0.0011(7) 0.0079(7) 0.0118(8)
O21 0.0317(7) 0.0243(6) 0.0309(6) 0.0007(5) 0.0094(5) 0.0064(5)
O22 0.0301(7) 0.0685(11) 0.0368(8) 0.0047(7) 0.0157(6) -0.0058(7)
C23 0.0466(14) 0.093(2) 0.0466(14) -0.0122(14) 0.0205(11) -0.0338(14)
C24 0.0587(14) 0.0272(10) 0.0514(13) -0.0164(9) 0.0266(11) -0.0129(9)
C25 0.0621(15) 0.0212(10) 0.0673(15) -0.0046(10) 0.0329(13) -0.0028(9)
C26 0.0605(15) 0.0278(10) 0.0599(14) 0.0000(10) 0.0290(12) -0.0099(10)
C27 0.0471(12) 0.0303(10) 0.0438(11) -0.0030(8) 0.0245(10) -0.0085(9)
O28 0.0976(16) 0.0565(12) 0.0716(13) 0.0255(10) 0.0515(12) 0.0522(12)
C29 0.144(3) 0.0420(16) 0.120(3) 0.0333(18) 0.093(3) 0.049(2)
C51 0.118(5) 0.088(4) 0.085(4) -0.007(4) 0.070(4) -0.005(4)
C52 0.088(3) 0.072(3) 0.073(3) -0.022(2) 0.041(2) -0.009(2)
O53 0.080(4) 0.0622(18) 0.082(4) -0.016(3) 0.052(3) -0.010(3)
C54 0.088(3) 0.072(3) 0.073(3) -0.022(2) 0.041(2) -0.009(2)
C55 0.111(5) 0.136(6) 0.073(4) -0.005(4) 0.040(4) -0.009(5)
C61 0.049(2) 0.067(3) 0.057(2) -0.012(2) 0.036(2) -0.011(2)
Cl62 0.1226(17) 0.0635(11) 0.0468(8) 0.0002(7) 0.0392(10) -0.0156(10)
Cl63 0.0476(13) 0.124(3) 0.094(2) 0.018(2) 0.0442(15) 0.0193(15)
Cl64 0.0409(13) 0.0927(17) 0.102(3) -0.0444(19) 0.0149(15) -0.0209(11)

loop_
_atom_type_symbol
_atom_type_scat_dispersion_real
_atom_type_scat_dispersion_imag
_atom_type_scat_Cromer_Mann_a1
_atom_type_scat_Cromer_Mann_b1
_atom_type_scat_Cromer_Mann_a2
_atom_type_scat_Cromer_Mann_b2
_atom_type_scat_Cromer_Mann_a3
_atom_type_scat_Cromer_Mann_b3
_atom_type_scat_Cromer_Mann_a4
_atom_type_scat_Cromer_Mann_b4
_atom_type_scat_Cromer_Mann_c
_atom_type_scat_source
C 0.0181 0.0091 2.3100 20.8439 1.0200 10.2075 1.5886 0.5687 0.8650 51.6512 0.2156 'International Tables Vol C 4.2.6.8 and 6.1.1.4'
H 0.0000 0.0000 0.4930 10.5109 0.3229 26.1257 0.1402 3.1424 0.0408 57.7998 0.0030 'International Tables Vol C 4.2.6.8 and 6.1.1.4'
N 0.0311 0.0180 12.2126 0.0057 3.1322 9.8933 2.0125 28.9975 1.1663 0.5826 -11.5290 'International Tables Vol C 4.2.6.8 and 6.1.1.4'
O 0.0492 0.0322 3.0485 13.2771 2.2868 5.7011 1.5463 0.3239 0.8670 32.9089 0.2508 'International Tables Vol C 4.2.6.8 and 6.1.1.4'
Zn -1.5491 0.6778 14.0743 3.2655 7.0318 0.2333 5.1652 10.3163 2.4100 58.7097 1.3041 'International Tables Vol C 4.2.6.8 and 6.1.1.4'
Cl 0.3639 0.7018 11.4604 0.0104 7.1964 1.1662 6.2556 18.5194 1.6455 47.7784 -9.5574 'International Tables Vol C 4.2.6.8 and 6.1.1.4'

loop_
_geom_angle_atom_site_label_1
_geom_angle_site_symmetry_1
_geom_angle_atom_site_label_2
_geom_angle_atom_site_label_3
_geom_angle_site_symmetry_3
_geom_angle
_geom_angle_publ_flag
Zn1 6_655 Zn1 O2 6_655 38.94(4) yes
Zn1 6_655 Zn1 O2 . 39.45(4) yes
O2 6_655 Zn1 O2 . 77.59(5) yes
Zn1 6_655 Zn1 N10 . 104.19(4) yes
O2 6_655 Zn1 N10 . 127.56(5) yes
O2 . Zn1 N10 . 84.01(5) yes
Zn1 6_655 Zn1 N13 . 136.02(5) yes
O2 6_655 Zn1 N13 . 104.74(6) yes
O2 . Zn1 N13 . 159.27(6) yes
N10 . Zn1 N13 . 78.35(6) yes
Zn1 6_655 Zn1 O21 . 117.46(4) yes
O2 6_655 Zn1 O21 . 104.91(5) yes
O2 . Zn1 O21 . 108.19(5) yes
N10 . Zn1 O21 . 127.50(6) yes
N13 . Zn1 O21 . 91.29(6) yes
Zn1 6_655 O2 Zn1 . 101.62(5) yes
Zn1 6_655 O2 C3 . 127.50(11) yes
Zn1 . O2 C3 . 127.30(11) yes
O2 . C3 C4 . 118.58(16) yes
O2 . C3 C8 . 122.08(16) yes
C4 . C3 C8 . 119.34(17) yes
C3 . C4 C5 . 120.50(18) yes
C3 . C4 H41 . 118.8 no
C5 . C4 H41 . 120.7 no
C4 . C5 C6 . 120.72(19) yes
C4 . C5 O22 . 123.74(19) yes
C6 . C5 O22 . 115.53(17) yes
C5 . C6 C7 . 118.91(18) yes
C5 . C6 H61 . 119.6 no
C7 . C6 H61 . 121.4 no
C6 . C7 C8 . 122.23(18) yes
C6 . C7 H71 . 119.6 no
C8 . C7 H71 . 118.2 no
C3 . C8 C7 . 118.27(18) yes
C3 . C8 C9 . 123.67(16) yes
C7 . C8 C9 . 118.06(17) yes
C8 . C9 N10 . 126.01(16) yes
C8 . C9 H91 . 114.7 no
N10 . C9 H91 . 119.3 no
Zn1 . N10 C9 . 123.54(12) yes
Zn1 . N10 C11 . 113.00(12) yes
C9 . N10 C11 . 119.37(15) yes
N10 . C11 C12 . 106.64(14) yes
N10 . C11 C24 . 114.79(17) yes
C12 . C11 C24 . 110.35(17) yes
N10 . C11 H111 . 108.1 no
C12 . C11 H111 . 107.2 no
C24 . C11 H111 . 109.4 no
C11 . C12 N13 . 105.64(16) yes
C11 . C12 C27 . 111.10(17) yes
N13 . C12 C27 . 111.31(16) yes
C11 . C12 H121 . 109.5 no
N13 . C12 H121 . 110.3 no
C27 . C12 H121 . 109.0 no
C12 . N13 Zn1 . 111.62(12) yes
C12 . N13 C14 . 121.02(17) yes
Zn1 . N13 C14 . 125.08(14) yes
N13 . C14 C15 . 125.30(19) yes
N13 . C14 H141 . 118.4 no
C15 . C14 H141 . 116.3 no
C14 . C15 C16 . 117.8(2) yes
C14 . C15 C20 . 123.72(18) yes
C16 . C15 C20 . 118.3(2) yes
C15 . C16 C17 . 122.9(3) yes
C15 . C16 H161 . 118.3 no
C17 . C16 H161 . 118.8 no
C16 . C17 C18 . 118.7(2) yes
C16 . C17 H171 . 120.3 no
C18 . C17 H171 . 121.0 no
C17 . C18 C19 . 120.9(2) yes
C17 . C18 O28 . 115.6(2) yes
C19 . C18 O28 . 123.5(3) yes
C18 . C19 C20 . 121.2(2) yes
C18 . C19 H191 . 121.1 no
C20 . C19 H191 . 117.7 no
C15 . C20 C19 . 117.97(19) yes
C15 . C20 O21 . 124.76(18) yes
C19 . C20 O21 . 117.3(2) yes
C20 . O21 Zn1 . 126.64(13) yes
C5 . O22 C23 . 116.97(17) yes
O22 . C23 H232 . 107.4 no
O22 . C23 H233 . 107.7 no
H232 . C23 H233 . 108.3 no
O22 . C23 H231 . 110.6 no
H232 . C23 H231 . 111.9 no
H233 . C23 H231 . 110.8 no
C11 . C24 C25 . 112.56(18) yes
C11 . C24 H242 . 106.1 no
C25 . C24 H242 . 108.2 no
C11 . C24 H241 . 110.9 no
C25 . C24 H241 . 109.8 no
H242 . C24 H241 . 109.2 no
C24 . C25 C26 . 111.1(2) yes
C24 . C25 H252 . 109.3 no
C26 . C25 H252 . 109.3 no
C24 . C25 H251 . 110.0 no
C26 . C25 H251 . 108.1 no
H252 . C25 H251 . 108.9 no
C25 . C26 C27 . 110.46(18) yes
C25 . C26 H261 . 110.4 no
C27 . C26 H261 . 109.4 no
C25 . C26 H262 . 110.5 no
C27 . C26 H262 . 108.7 no
H261 . C26 H262 . 107.3 no
C26 . C27 C12 . 110.64(19) yes
C26 . C27 H271 . 111.3 no
C12 . C27 H271 . 108.7 no
C26 . C27 H272 . 110.2 no
C12 . C27 H272 . 109.8 no
H271 . C27 H272 . 106.2 no
C18 . O28 C29 . 116.8(2) yes
O28 . C29 H291 . 108.6 no
O28 . C29 H293 . 109.2 no
H291 . C29 H293 . 108.8 no
O28 . C29 H292 . 110.0 no
H291 . C29 H292 . 110.5 no
H293 . C29 H292 . 109.6 no
C52 . C51 H512 . 109.0 no
C52 . C51 H511 . 108.9 no
H512 . C51 H511 . 111.6 no
C52 . C51 H513 . 105.2 no
H512 . C51 H513 . 108.7 no
H511 . C51 H513 . 113.1 no
C51 . C52 O53 . 108.55(7) yes
C51 . C52 H521 . 109.9 no
O53 . C52 H521 . 111.3 no
C51 . C52 H522 . 108.9 no
O53 . C52 H522 . 109.1 no
H521 . C52 H522 . 109.1 no
C52 . O53 C54 . 108.95(7) yes
O53 . C54 C55 . 108.49(7) yes
O53 . C54 H541 . 113.5 no
C55 . C54 H541 . 106.7 no
O53 . C54 H542 . 109.5 no
C55 . C54 H542 . 109.1 no
H541 . C54 H542 . 109.5 no
C54 . C55 H552 . 109.9 no
C54 . C55 H553 . 105.8 no
H552 . C55 H553 . 110.6 no
C54 . C55 H551 . 110.6 no
H552 . C55 H551 . 112.2 no
H553 . C55 H551 . 107.5 no
Cl62 . C61 Cl63 . 109.89(6) yes
Cl62 . C61 Cl64 . 109.91(6) yes
Cl63 . C61 Cl64 . 109.82(6) yes
Cl62 . C61 H611 . 109.4 no
Cl63 . C61 H611 . 109.1 no
Cl64 . C61 H611 . 108.8 no

loop_
_geom_bond_atom_site_label_1
_geom_bond_atom_site_label_2
_geom_bond_site_symmetry_2
_geom_bond_distance
_geom_bond_publ_flag
Zn1 Zn1 6_655 3.1554(4) yes
Zn1 O2 6_655 2.0467(13) yes
Zn1 O2 . 2.0246(13) yes
Zn1 N10 . 2.1404(14) yes
Zn1 N13 . 2.0480(16) yes
Zn1 O21 . 1.9524(13) yes
O2 C3 . 1.327(2) yes
C3 C4 . 1.404(3) yes
C3 C8 . 1.417(2) yes
C4 C5 . 1.384(3) yes
C4 H41 . 0.918 no
C5 C6 . 1.404(3) yes
C5 O22 . 1.367(2) yes
C6 C7 . 1.370(3) yes
C6 H61 . 0.933 no
C7 C8 . 1.411(3) yes
C7 H71 . 0.951 no
C8 C9 . 1.443(3) yes
C9 N10 . 1.285(2) yes
C9 H91 . 0.963 no
N10 C11 . 1.480(2) yes
C11 C12 . 1.543(3) yes
C11 C24 . 1.529(3) yes
C11 H111 . 0.985 no
C12 N13 . 1.461(2) yes
C12 C27 . 1.523(3) yes
C12 H121 . 0.974 no
N13 C14 . 1.282(3) yes
C14 C15 . 1.434(3) yes
C14 H141 . 0.939 no
C15 C16 . 1.417(3) yes
C15 C20 . 1.432(3) yes
C16 C17 . 1.361(4) yes
C16 H161 . 0.918 no
C17 C18 . 1.406(4) yes
C17 H171 . 0.928 no
C18 C19 . 1.382(3) yes
C18 O28 . 1.366(3) yes
C19 C20 . 1.418(3) yes
C19 H191 . 0.925 no
C20 O21 . 1.302(2) yes
O22 C23 . 1.435(3) yes
C23 H232 . 0.974 no
C23 H233 . 0.970 no
C23 H231 . 0.988 no
C24 C25 . 1.519(4) yes
C24 H242 . 0.963 no
C24 H241 . 0.981 no
C25 C26 . 1.519(3) yes
C25 H252 . 0.974 no
C25 H251 . 0.979 no
C26 C27 . 1.531(3) yes
C26 H261 . 0.954 no
C26 H262 . 0.971 no
C27 H271 . 0.961 no
C27 H272 . 0.983 no
O28 C29 . 1.435(5) yes
C29 H291 . 0.962 no
C29 H293 . 0.967 no
C29 H292 . 0.976 no
C51 C52 . 1.451(6) yes
C51 H512 . 0.961 no
C51 H511 . 0.964 no
C51 H513 . 0.952 no
C52 O53 . 1.436(6) yes
C52 H521 . 0.987 no
C52 H522 . 0.993 no
O53 C54 . 1.441(6) yes
C54 C55 . 1.453(6) yes
C54 H541 . 0.983 no
C54 H542 . 0.997 no
C55 H552 . 0.983 no
C55 H553 . 0.957 no
C55 H551 . 0.954 no
C61 Cl62 . 1.754(3) yes
C61 Cl63 . 1.728(3) yes
C61 Cl64 . 1.740(3) yes
C61 H611 . 0.972 no

loop_
_geom_hbond_atom_site_label_D
_geom_hbond_site_symmetry_D
_geom_hbond_atom_site_label_H
_geom_hbond_atom_site_label_A
_geom_hbond_site_symmetry_A
_geom_hbond_angle_DHA
_geom_hbond_distance_DH
_geom_hbond_distance_HA
_geom_hbond_distance_DA
_geom_hbond_publ_flag
C11 . H111 O22 2_666 172.72 0.985 2.545 3.524(5) yes
C52 . H521 O21 . 154.77 0.987 2.561 3.480(5) yes
C52 . H522 O21 6_655 150.64 0.993 2.364 3.266(5) yes
C61 . H611 O53 4_656 163.8 0.972 2.219 3.164(5) yes
C61 . H611 O53 7_555 173.83 0.972 2.241 3.209(5) yes
C61 6_756 H611 O53 4_656 144.7 1.131 2.219 3.209(5) yes
C61 6_756 H611 O53 7_555 137.2 1.131 2.241 3.164(5) yes
